data_7717796
loop_
_publ_author_name
'VELAZQUEZ GARCIA, JOSE DE JESUS'
'de los Santos Valladares, Luis'
'Barnes, Crispin'
'K\"onig, Sandra'
'Fr\"oba, Michael'
'Baran, Volodymyr'
'Knjo, Bassima'
'Khademhir, Faegheh'
'Ekineken, Aliyenur'
'Hain, Fabienne'
'Carstens, Evke'
'Spillner, Tom'
'Asprilla Herrera, Lina Maria'
'\/Lukaszczyk, Weronika'
'Techert, Simone'

_publ_section_title
;
 Neutral and ionic Co(II) Metal-Organic Frameworks with 2-Methylimidazole
 and Trimesate: Design and Evaluation for Molecule Encapsulation and Slow
 Release
;
_journal_name_full 'Dalton Transactions'
_journal_paper_doi 10.1039/D4DT02679A
_journal_year 2025
_chemical_formula_moiety '2(C6 H5 N)'
_chemical_formula_sum 'C12 H10 N2'
_chemical_formula_weight 182.22
_space_group_crystal_system monoclinic
_space_group_IT_number 14
_space_group_name_Hall '-P 2ybc'
_space_group_name_H-M_alt 'P 1 21/c 1'
_atom_sites_solution_hydrogens mixed
_atom_sites_solution_primary dual
_audit_creation_date 2024-08-15
_audit_creation_method
;
Olex2 1.5
(compiled 2024.02.16 svn.r378c4104 for OlexSys, GUI svn.r6928)
;
_audit_update_record
;
2024-08-16 deposited with the CCDC.	2024-12-05 downloaded from the CCDC.
;
_cell_angle_alpha 90
_cell_angle_beta 112.487(2)
_cell_angle_gamma 90
_cell_formula_units_Z 4
_cell_length_a 15.2146(14)
_cell_length_b 5.7842(6)
_cell_length_c 12.1728(11)
_cell_measurement_reflns_used 4862
_cell_measurement_temperature 296.15
_cell_measurement_theta_max 27.76
_cell_measurement_theta_min 2.90
_cell_volume 989.81(16)
_computing_molecular_graphics 'Olex2 1.5 (Dolomanov et al., 2009)'
_computing_publication_material 'Olex2 1.5 (Dolomanov et al., 2009)'
_computing_structure_refinement 'SHELXL 2018/3 (Sheldrick, 2015)'
_computing_structure_solution 'SHELXT 2018/2 (Sheldrick, 2018)'
_diffrn_ambient_temperature 296.15
_diffrn_measured_fraction_theta_full 0.993
_diffrn_measured_fraction_theta_max 0.991
_diffrn_measurement_device_type 'CCD area detector'
_diffrn_measurement_method 'phi and omega scans'
_diffrn_radiation_monochromator graphite
_diffrn_radiation_type MoK\a
_diffrn_radiation_wavelength 0.71073
_diffrn_reflns_av_R_equivalents 0.0510
_diffrn_reflns_av_unetI/netI 0.0207
_diffrn_reflns_Laue_measured_fraction_full 0.993
_diffrn_reflns_Laue_measured_fraction_max 0.991
_diffrn_reflns_limit_h_max 19
_diffrn_reflns_limit_h_min -18
_diffrn_reflns_limit_k_max 7
_diffrn_reflns_limit_k_min -7
_diffrn_reflns_limit_l_max 13
_diffrn_reflns_limit_l_min -15
_diffrn_reflns_number 26212
_diffrn_reflns_point_group_measured_fraction_full 0.993
_diffrn_reflns_point_group_measured_fraction_max 0.991
_diffrn_reflns_theta_full 25.242
_diffrn_reflns_theta_max 26.509
_diffrn_reflns_theta_min 2.898
_diffrn_source_current 0.6
_diffrn_source_power 0.03
_diffrn_source_voltage 50.0
_exptl_absorpt_coefficient_mu 0.074
_exptl_absorpt_correction_T_max 0.7454
_exptl_absorpt_correction_T_min 0.3931
_exptl_absorpt_correction_type multi-scan
_exptl_absorpt_process_details
;
SADABS-2012/1 (Bruker,2012) was used for absorption correction.
wR2(int) was 0.1535 before and 0.0649 after correction.
The Ratio of minimum to maximum transmission is 0.5274.
The \l/2 correction factor is 0.0015.
;
_exptl_crystal_colour 'dull reddish yellow'
_exptl_crystal_colour_lustre dull
_exptl_crystal_colour_modifier reddish
_exptl_crystal_colour_primary yellow
_exptl_crystal_density_diffrn 1.223
_exptl_crystal_description rhombohedral
_exptl_crystal_F_000 384
_exptl_crystal_size_max 1
_exptl_crystal_size_mid 0.6
_exptl_crystal_size_min 0.15
_refine_diff_density_max 0.220
_refine_diff_density_min -0.158
_refine_diff_density_rms 0.038
_refine_ls_extinction_coef 0.022(4)
_refine_ls_extinction_expression Fc^*^=kFc[1+0.001xFc^2^\l^3^/sin(2\q)]^-1/4^
_refine_ls_extinction_method 'SHELXL-2018/3 (Sheldrick 2018)'
_refine_ls_goodness_of_fit_ref 1.090
_refine_ls_hydrogen_treatment mixed
_refine_ls_matrix_type full
_refine_ls_number_parameters 142
_refine_ls_number_reflns 2030
_refine_ls_number_restraints 1
_refine_ls_restrained_S_all 1.089
_refine_ls_R_factor_all 0.0531
_refine_ls_R_factor_gt 0.0460
_refine_ls_shift/su_max 0.000
_refine_ls_shift/su_mean 0.000
_refine_ls_structure_factor_coef Fsqd
_refine_ls_weighting_details 'w=1/[\s^2^(Fo^2^)+(0.0587P)^2^+0.3239P] where P=(Fo^2^+2Fc^2^)/3'
_refine_ls_weighting_scheme calc
_refine_ls_wR_factor_gt 0.1304
_refine_ls_wR_factor_ref 0.1381
_reflns_Friedel_coverage 0.000
_reflns_number_gt 1745
_reflns_number_total 2030
_reflns_threshold_expression 'I > 2\s(I)'
_cod_data_source_file d4dt02679a20.cif
_cod_data_source_block azobenzene
_cod_database_code 7717796
_shelx_shelxl_version_number 2018/3
_shelx_space_group_comment
;
The symmetry employed for this shelxl refinement is uniquely defined
by the following loop, which should always be used as a source of
symmetry information in preference to the above space-group names.
They are only intended as comments.
;
_shelx_estimated_absorpt_t_max 0.989
_shelx_estimated_absorpt_t_min 0.930
_olex2_refinement_description
;
1. Fixed Uiso
 At 1.2 times of:
  All C(H) groups
2. Restrained distances
 N2-C7 \\sim N3-C7
 with sigma of 0.02
3. Others
 Sof(N3)=1-FVAR(1)
 Sof(N2)=FVAR(1)
4.a Aromatic/amide H refined with riding coordinates:
 C2(H2), C6(H6), C3(H3), C4(H4), C5(H5), C12(H12), C9(H9), C10(H10), C11(H11)
;
_olex2_submission_special_instructions 'No special instructions were received'

loop_
_space_group_symop_operation_xyz
'x, y, z'
'-x, y+1/2, -z+1/2'
'-x, -y, -z'
'x, -y-1/2, z-1/2'

loop_
_atom_site_label
_atom_site_type_symbol
_atom_site_fract_x
_atom_site_fract_y
_atom_site_fract_z
_atom_site_U_iso_or_equiv
_atom_site_adp_type
_atom_site_occupancy
_atom_site_site_symmetry_order
_atom_site_calc_flag
_atom_site_refinement_flags_posn
_atom_site_refinement_flags_adp
_atom_site_refinement_flags_occupancy
_atom_site_disorder_assembly
_atom_site_disorder_group
N1 N 0.51121(9) 0.3979(2) 0.49656(11) 0.0425(3) Uani 1 1 d . . . . .
C1 C 0.56760(10) 0.3656(2) 0.42673(12) 0.0385(3) Uani 1 1 d . . . . .
C2 C 0.57429(10) 0.5271(3) 0.34604(13) 0.0422(4) Uani 1 1 d . . . . .
H2 H 0.542220 0.667285 0.335748 0.051 Uiso 1 1 calc R U . . .
N2 N 0.9708(2) 0.5747(4) 0.9788(3) 0.0574(9) Uani 0.887(9) 1 d D . P A 1
C6 C 0.61431(12) 0.1562(3) 0.44075(14) 0.0485(4) Uani 1 1 d . . . . .
H6 H 0.607828 0.046073 0.492825 0.058 Uiso 1 1 calc R U . . .
C3 C 0.62912(11) 0.4772(3) 0.28119(14) 0.0505(4) Uani 1 1 d . . . . .
H3 H 0.633274 0.583834 0.226204 0.061 Uiso 1 1 calc R U . . .
C4 C 0.67788(12) 0.2703(3) 0.29722(16) 0.0541(4) Uani 1 1 d . . . . .
H4 H 0.715451 0.239101 0.254081 0.065 Uiso 1 1 calc R U . . .
C5 C 0.67069(12) 0.1106(3) 0.37722(16) 0.0548(4) Uani 1 1 d . . . . .
H5 H 0.703839 -0.028203 0.388542 0.066 Uiso 1 1 calc R U . . .
C7 C 0.92086(11) 0.5469(3) 0.85096(15) 0.0556(5) Uani 1 1 d D . . . .
C8 C 0.92803(13) 0.3642(4) 0.78145(19) 0.0630(5) Uani 1 1 d . . . . .
C12 C 0.86157(14) 0.7291(4) 0.79965(18) 0.0650(5) Uani 1 1 d . . . . .
H12 H 0.856341 0.851219 0.846494 0.078 Uiso 1 1 calc R U . . .
C9 C 0.87561(14) 0.3684(4) 0.66063(18) 0.0663(5) Uani 1 1 d . . . . .
H9 H 0.880070 0.246578 0.613161 0.080 Uiso 1 1 calc R U . . .
C10 C 0.81664(13) 0.5528(4) 0.61018(17) 0.0658(5) Uani 1 1 d . . . . .
H10 H 0.781237 0.555654 0.528731 0.079 Uiso 1 1 calc R U . . .
C11 C 0.81037(14) 0.7313(4) 0.68013(19) 0.0693(6) Uani 1 1 d . . . . .
H11 H 0.770694 0.855862 0.645840 0.083 Uiso 1 1 calc R U . . .
N3 N 0.9889(9) 0.423(2) 0.9532(15) 0.037(5) Uani 0.113(9) 1 d D . P A 2
H8 H 0.9663(15) 0.244(4) 0.8156(18) 0.071(6) Uiso 1 1 d . . . . .

loop_
_atom_site_aniso_label
_atom_site_aniso_U_11
_atom_site_aniso_U_22
_atom_site_aniso_U_33
_atom_site_aniso_U_23
_atom_site_aniso_U_13
_atom_site_aniso_U_12
N1 0.0485(7) 0.0381(6) 0.0494(7) 0.0000(5) 0.0282(5) 0.0039(5)
C1 0.0394(7) 0.0380(7) 0.0421(7) -0.0037(6) 0.0201(6) -0.0008(6)
C2 0.0425(7) 0.0400(8) 0.0485(8) 0.0008(6) 0.0225(6) 0.0026(6)
N2 0.0566(14) 0.0566(14) 0.0660(18) 0.0052(10) 0.0312(14) 0.0101(10)
C6 0.0581(9) 0.0395(8) 0.0557(9) 0.0028(7) 0.0304(7) 0.0063(7)
C3 0.0544(9) 0.0538(10) 0.0530(9) 0.0007(7) 0.0314(7) -0.0030(7)
C4 0.0519(9) 0.0605(10) 0.0626(10) -0.0118(8) 0.0361(8) -0.0014(8)
C5 0.0565(9) 0.0458(9) 0.0703(11) -0.0062(8) 0.0333(8) 0.0106(7)
C7 0.0467(8) 0.0700(11) 0.0551(9) 0.0045(8) 0.0253(7) -0.0078(8)
C8 0.0481(9) 0.0648(12) 0.0785(13) 0.0112(10) 0.0271(9) 0.0070(8)
C12 0.0694(11) 0.0651(12) 0.0701(12) 0.0006(9) 0.0374(10) 0.0060(9)
C9 0.0602(10) 0.0714(13) 0.0742(12) -0.0146(10) 0.0335(9) -0.0041(9)
C10 0.0492(9) 0.0929(15) 0.0565(10) 0.0038(10) 0.0215(8) -0.0050(10)
C11 0.0630(11) 0.0769(14) 0.0726(12) 0.0175(11) 0.0310(9) 0.0154(10)
N3 0.024(6) 0.040(8) 0.038(9) -0.005(6) 0.000(6) 0.009(5)

loop_
_atom_type_symbol
_atom_type_description
_atom_type_scat_dispersion_real
_atom_type_scat_dispersion_imag
_atom_type_scat_source
C C 0.0033 0.0016 'International Tables Vol C Tables 4.2.6.8 and 6.1.1.4'
H H 0.0000 0.0000 'International Tables Vol C Tables 4.2.6.8 and 6.1.1.4'
N N 0.0061 0.0033 'International Tables Vol C Tables 4.2.6.8 and 6.1.1.4'

loop_
_geom_angle_atom_site_label_1
_geom_angle_atom_site_label_2
_geom_angle_atom_site_label_3
_geom_angle
_geom_angle_site_symmetry_1
_geom_angle_site_symmetry_3
_geom_angle_publ_flag
N1 N1 C1 114.01(15) 3_666 . ?
C2 C1 N1 123.73(13) . . ?
C6 C1 N1 115.95(13) . . ?
C6 C1 C2 120.28(13) . . ?
C1 C2 H2 120.4 . . ?
C3 C2 C1 119.23(14) . . ?
C3 C2 H2 120.4 . . ?
N2 N2 C7 112.1(3) 3_767 . ?
C1 C6 H6 120.1 . . ?
C1 C6 C5 119.86(15) . . ?
C5 C6 H6 120.1 . . ?
C2 C3 H3 119.7 . . ?
C2 C3 C4 120.62(15) . . ?
C4 C3 H3 119.7 . . ?
C3 C4 H4 120.1 . . ?
C5 C4 C3 119.83(14) . . ?
C5 C4 H4 120.1 . . ?
C6 C5 H5 119.9 . . ?
C4 C5 C6 120.13(15) . . ?
C4 C5 H5 119.9 . . ?
C8 C7 N2 127.37(19) . . ?
C8 C7 N3 87.1(7) . . ?
C12 C7 N2 112.63(19) . . ?
C12 C7 C8 120.00(18) . . ?
C12 C7 N3 152.9(7) . . ?
C7 C8 N3 48.2(4) . . ?
C7 C8 H8 119.7(13) . . ?
C9 C8 C7 119.34(18) . . ?
C9 C8 N3 167.5(4) . . ?
C9 C8 H8 120.9(13) . . ?
N3 C8 H8 71.5(14) . . ?
C7 C12 H12 120.0 . . ?
C11 C12 C7 120.05(19) . . ?
C11 C12 H12 120.0 . . ?
C8 C9 H9 120.0 . . ?
C10 C9 C8 120.08(19) . . ?
C10 C9 H9 120.0 . . ?
C9 C10 H10 120.1 . . ?
C11 C10 C9 119.78(18) . . ?
C11 C10 H10 120.1 . . ?
C12 C11 C10 120.75(19) . . ?
C12 C11 H11 119.6 . . ?
C10 C11 H11 119.6 . . ?
C7 N3 C8 44.7(5) . . ?
N3 N3 C7 104.7(13) 3_767 . ?
N3 N3 C8 148.7(14) 3_767 . ?

loop_
_geom_bond_atom_site_label_1
_geom_bond_atom_site_label_2
_geom_bond_distance
_geom_bond_site_symmetry_2
_geom_bond_publ_flag
N1 N1 1.241(2) 3_666 ?
N1 C1 1.4323(17) . ?
C1 C2 1.387(2) . ?
C1 C6 1.382(2) . ?
C2 H2 0.9300 . ?
C2 C3 1.381(2) . ?
N2 N2 1.205(5) 3_767 ?
N2 C7 1.456(4) . ?
C6 H6 0.9300 . ?
C6 C5 1.382(2) . ?
C3 H3 0.9300 . ?
C3 C4 1.382(2) . ?
C4 H4 0.9300 . ?
C4 C5 1.377(3) . ?
C5 H5 0.9300 . ?
C7 C8 1.384(3) . ?
C7 C12 1.373(3) . ?
C7 N3 1.466(14) . ?
C8 C9 1.379(3) . ?
C8 N3 1.965(17) . ?
C8 H8 0.90(2) . ?
C12 H12 0.9300 . ?
C12 C11 1.363(3) . ?
C9 H9 0.9300 . ?
C9 C10 1.378(3) . ?
C10 H10 0.9300 . ?
C10 C11 1.365(3) . ?
C11 H11 0.9300 . ?
N3 N3 1.38(3) 3_767 ?

loop_
_geom_torsion_atom_site_label_1
_geom_torsion_atom_site_label_2
_geom_torsion_atom_site_label_3
_geom_torsion_atom_site_label_4
_geom_torsion
_geom_torsion_site_symmetry_1
_geom_torsion_site_symmetry_2
_geom_torsion_site_symmetry_3
_geom_torsion_site_symmetry_4
_geom_torsion_publ_flag
N1 N1 C1 C2 -18.1(2) 3_666 . . . ?
N1 N1 C1 C6 164.04(17) 3_666 . . . ?
N1 C1 C2 C3 -178.66(14) . . . . ?
N1 C1 C6 C5 -179.70(14) . . . . ?
C1 C2 C3 C4 -0.8(2) . . . . ?
C1 C6 C5 C4 -2.1(3) . . . . ?
C2 C1 C6 C5 2.3(2) . . . . ?
C2 C3 C4 C5 1.0(3) . . . . ?
N2 N2 C7 C8 6.5(3) 3_767 . . . ?
N2 N2 C7 C12 -173.4(2) 3_767 . . . ?
N2 C7 C8 C9 -179.40(17) . . . . ?
N2 C7 C12 C11 179.26(17) . . . . ?
C6 C1 C2 C3 -0.8(2) . . . . ?
C3 C4 C5 C6 0.5(3) . . . . ?
C7 C8 C9 C10 -0.1(3) . . . . ?
C7 C12 C11 C10 0.5(3) . . . . ?
C8 C7 C12 C11 -0.6(3) . . . . ?
C8 C7 N3 N3 172.2(11) . . . 3_767 ?
C8 C9 C10 C11 0.1(3) . . . . ?
C12 C7 C8 C9 0.4(3) . . . . ?
C12 C7 C8 N3 -179.2(5) . . . . ?
C12 C7 N3 C8 178.5(9) . . . . ?
C12 C7 N3 N3 -9(2) . . . 3_767 ?
C9 C10 C11 C12 -0.2(3) . . . . ?
N3 C7 C8 C9 179.6(5) . . . . ?
N3 C7 C12 C11 -178.9(10) . . . . ?
N3 C8 C9 C10 1.1(17) . . . . ?
